data_7701415
loop_
_publ_author_name
'Manar, Krishna Kumar'
'porwal, vishal kumar'
'Kamte, Rohit S.'
'Adhikari, Manu'
'Thakur, Sandeep Kumar'
'Bawari, Deependra'
'Roychoudhury, Angshuman'
'Singh, Sanjay'

_publ_section_title
;
 Reactions of BICAAC with hydroboranes: propensity for Lewis adduct
 formation and carbene insertion into B-H bond
;
_journal_name_full 'Dalton Transactions'
_journal_paper_doi 10.1039/C9DT03382C
_journal_year 2019
_chemical_absolute_configuration unk
_chemical_formula_moiety '3(C22 H33 B F3 N)'
_chemical_formula_sum 'C66 H99 B3 F9 N3'
_chemical_formula_weight 1137.91
_space_group_crystal_system orthorhombic
_space_group_IT_number 29
_space_group_name_Hall 'P 2c -2ac'
_space_group_name_H-M_alt 'P c a 21'
_symmetry_space_group_name_Hall 'P 2c -2ac'
_symmetry_space_group_name_H-M 'P c a 21'
_atom_sites_solution_hydrogens geom
_atom_sites_solution_primary dual
_atom_sites_solution_secondary difmap
_audit_creation_date 2019-07-18
_audit_creation_method
;
Olex2 1.2
(compiled 2018.05.29 svn.r3508 for OlexSys, GUI svn.r5506)
;
_audit_update_record
;
2019-09-20 deposited with the CCDC.    2019-10-23 downloaded from the CCDC.
;
_cell_angle_alpha 90.00
_cell_angle_beta 90.00
_cell_angle_gamma 90.00
_cell_formula_units_Z 4
_cell_length_a 17.8370(5)
_cell_length_b 23.3635(7)
_cell_length_c 15.3109(6)
_cell_measurement_reflns_used 6588
_cell_measurement_temperature 100.02(10)
_cell_measurement_theta_max 24.8910
_cell_measurement_theta_min 2.7900
_cell_volume 6380.6(4)
_computing_cell_refinement 'CrysAlisPro 1.171.39.7f (Rigaku OD, 2015)'
_computing_data_collection 'CrysAlisPro 1.171.39.7f (Rigaku OD, 2015)'
_computing_data_reduction 'CrysAlisPro 1.171.39.7f (Rigaku OD, 2015)'
_computing_molecular_graphics 'Olex2 (Dolomanov et al., 2009)'
_computing_publication_material 'Olex2 (Dolomanov et al., 2009)'
_computing_structure_refinement 'ShelXH-1997 (Sheldrick, 2008)'
_computing_structure_solution 'ShelXT (Sheldrick, 2015)'
_diffrn_ambient_environment N~2~
_diffrn_ambient_temperature 100.02(10)
_diffrn_detector 'CCD plate'
_diffrn_measured_fraction_theta_full 0.995
_diffrn_measured_fraction_theta_max 0.995
_diffrn_measurement_details
;
List of Runs (angles in degrees, time in seconds):

  # Type    Start    End  Width  t~exp~   \w     \q     \k     \f   Frames
#--------------------------------------------------------------------------
  1  \w    -69.00 118.20   0.30   10.00    --   29.89  54.00-180.00  624
  2  \w    -14.00 112.00   0.30   10.00    --   29.89  54.00  60.00  420
;
_diffrn_measurement_device 'two-circle diffractometer'
_diffrn_measurement_device_type 'XtaLAB Mini (ROW)'
_diffrn_measurement_method '\w scans'
_diffrn_orient_matrix_type 'CrysAlisPro convention (1999,Acta A55,543-557)'
_diffrn_orient_matrix_UB_11 0.0053367000
_diffrn_orient_matrix_UB_12 0.0197405000
_diffrn_orient_matrix_UB_13 0.0393588000
_diffrn_orient_matrix_UB_21 -0.0063533000
_diffrn_orient_matrix_UB_22 -0.0328080000
_diffrn_orient_matrix_UB_23 0.0243307000
_diffrn_orient_matrix_UB_31 0.0292174000
_diffrn_orient_matrix_UB_32 -0.0107242000
_diffrn_orient_matrix_UB_33 -0.0019221000
_diffrn_radiation_monochromator graphite
_diffrn_radiation_probe x-ray
_diffrn_radiation_type MoK\a
_diffrn_radiation_wavelength 0.71073
_diffrn_reflns_av_R_equivalents 0.0412
_diffrn_reflns_av_unetI/netI 0.0448
_diffrn_reflns_limit_h_max 21
_diffrn_reflns_limit_h_min -18
_diffrn_reflns_limit_k_max 27
_diffrn_reflns_limit_k_min -27
_diffrn_reflns_limit_l_max 18
_diffrn_reflns_limit_l_min -18
_diffrn_reflns_number 31150
_diffrn_reflns_theta_full 25.00
_diffrn_reflns_theta_max 25.05
_diffrn_reflns_theta_min 2.47
_diffrn_source 'fine-focus sealed X-ray tube'
_diffrn_source_type 'Enhance (Mo) X-ray Source'
_exptl_absorpt_coefficient_mu 0.085
_exptl_absorpt_correction_T_max 1.00000
_exptl_absorpt_correction_T_min 0.79952
_exptl_absorpt_correction_type multi-scan
_exptl_absorpt_process_details
;
CrysAlisPro 1.171.39.7f (Rigaku Oxford Diffraction, 2015)
Empirical absorption correction using spherical harmonics,
 implemented in SCALE3 ABSPACK scaling algorithm.
;
_exptl_crystal_colour 'clear whiteish white'
_exptl_crystal_colour_lustre clear
_exptl_crystal_colour_modifier whiteish
_exptl_crystal_colour_primary white
_exptl_crystal_density_diffrn 1.185
_exptl_crystal_density_method 'not measured'
_exptl_crystal_description block
_exptl_crystal_F_000 2448
_exptl_crystal_size_max 0.2
_exptl_crystal_size_mid 0.2
_exptl_crystal_size_min 0.2
_refine_diff_density_max 0.741
_refine_diff_density_min -0.262
_refine_diff_density_rms 0.058
_refine_ls_abs_structure_details 'Flack H D (1983), Acta Cryst. A39, 876-881'
_refine_ls_abs_structure_Flack 0.1(9)
_refine_ls_extinction_method none
_refine_ls_goodness_of_fit_ref 1.036
_refine_ls_hydrogen_treatment constr
_refine_ls_matrix_type full
_refine_ls_number_parameters 751
_refine_ls_number_reflns 11255
_refine_ls_number_restraints 1
_refine_ls_restrained_S_all 1.036
_refine_ls_R_factor_all 0.0898
_refine_ls_R_factor_gt 0.0668
_refine_ls_shift/su_max 0.002
_refine_ls_shift/su_mean 0.000
_refine_ls_structure_factor_coef Fsqd
_refine_ls_weighting_details 'calc w=1/[\s^2^(Fo^2^)+(0.1100P)^2^+2.7654P] where P=(Fo^2^+2Fc^2^)/3'
_refine_ls_weighting_scheme calc
_refine_ls_wR_factor_gt 0.1782
_refine_ls_wR_factor_ref 0.2029
_reflns_number_gt 8443
_reflns_number_total 11255
_reflns_threshold_expression >2sigma(I)
_cod_data_source_file c9dt03382c2.cif
_cod_data_source_block Compd_4_100k
_cod_database_code 7701415
_chemical_oxdiff_formula 'C22 H33 N1 B1 F3'
_reflns_odcompleteness_completeness 99.79
_reflns_odcompleteness_iscentric 1
_reflns_odcompleteness_theta 24.97
_olex2_refinement_description
;
1. Fixed Uiso
 At 1.2 times of:
  All C(H) groups, All C(H,H) groups
 At 1.5 times of:
  All C(H,H,H) groups
2.a Ternary CH refined with riding coordinates:
 C3(H3), C17(H17), C20(H20), C25(H25), C39(H39), C42(H42), C47(H47), C61(H61),
 C64(H64)
2.b Secondary CH2 refined with riding coordinates:
 C4(H4A,H4B), C6(H6A,H6B), C7(H7A,H7B), C26(H26A,H26B), C28(H28A,H28B),
 C29(H29A,H29B), C48(H48A,H48B), C50(H50A,H50B), C51(H51A,H51B)
2.c Aromatic/amide H refined with riding coordinates:
 C13(H13), C14(H14), C15(H15), C35(H35), C36(H36), C37(H37), C57(H57),
 C58(H58), C59(H59)
2.d Idealised Me refined as rotating group:
 C8(H8A,H8B,H8C), C9(H9A,H9B,H9C), C10(H10A,H10B,H10C), C18(H18A,H18B,H18C),
 C19(H19A,H19B,H19C), C21(H21A,H21B,H21C), C22(H22A,H22B,H22C), C30(H30A,H30B,
 H30C), C31(H31A,H31B,H31C), C32(H32A,H32B,H32C), C40(H40A,H40B,H40C), C41(H41A,
 H41B,H41C), C43(H43A,H43B,H43C), C44(H44A,H44B,H44C), C52(H52A,H52B,H52C),
 C53(H53A,H53B,H53C), C54(H54A,H54B,H54C), C62(H62A,H62B,H62C), C63(H63A,H63B,
 H63C), C65(H65A,H65B,H65C), C66(H66B,H66A,H66C)
;
_olex2_submission_special_instructions 'No special instructions were received'
_oxdiff_exptl_absorpt_empirical_details
;
Empirical correction (ABSPACK) includes:
- Absorption correction using spherical harmonics
- Frame scaling
;
_oxdiff_exptl_absorpt_empirical_full_max 1.179
_oxdiff_exptl_absorpt_empirical_full_min 0.850

loop_
_space_group_symop_id
_space_group_symop_operation_xyz
1 'x, y, z'
2 '-x, -y, z+1/2'
3 'x+1/2, -y, z'
4 '-x+1/2, y, z+1/2'

loop_
_atom_site_label
_atom_site_type_symbol
_atom_site_fract_x
_atom_site_fract_y
_atom_site_fract_z
_atom_site_U_iso_or_equiv
_atom_site_adp_type
_atom_site_occupancy
_atom_site_calc_flag
_atom_site_refinement_flags_posn
F1 F 0.27744(13) 1.00918(9) 0.50120(19) 0.0476(7) Uani 1 d .
F2 F 0.17925(14) 1.05435(11) 0.43731(15) 0.0359(6) Uani 1 d .
F3 F 0.18089(15) 1.04114(13) 0.58515(16) 0.0493(7) Uani 1 d .
N1 N 0.33549(16) 1.12513(11) 0.52942(17) 0.0185(6) Uani 1 d .
C1 C 0.2639(2) 1.11582(14) 0.5244(2) 0.0221(8) Uani 1 d .
C2 C 0.2169(2) 1.17056(18) 0.5337(3) 0.0349(10) Uani 1 d .
C3 C 0.2422(3) 1.21317(18) 0.4631(4) 0.0533(14) Uani 1 d .
H3 H 0.2217 1.2512 0.4813 0.064 Uiso 1 calc R
C4 C 0.3284(2) 1.21982(17) 0.4637(3) 0.0374(10) Uani 1 d .
H4A H 0.3495 1.2048 0.4085 0.045 Uiso 1 calc R
H4B H 0.3417 1.2608 0.4682 0.045 Uiso 1 calc R
C5 C 0.3615(2) 1.18711(15) 0.5411(3) 0.0258(8) Uani 1 d .
C6 C 0.3246(2) 1.20864(18) 0.6256(3) 0.0359(10) Uani 1 d .
H6A H 0.3485 1.1900 0.6766 0.043 Uiso 1 calc R
H6B H 0.3319 1.2505 0.6309 0.043 Uiso 1 calc R
C7 C 0.2408(2) 1.1949(2) 0.6246(4) 0.0533(14) Uani 1 d .
H7A H 0.2118 1.2301 0.6372 0.064 Uiso 1 calc R
H7B H 0.2294 1.1665 0.6707 0.064 Uiso 1 calc R
C8 C 0.1321(3) 1.1600(2) 0.5326(4) 0.0545(14) Uani 1 d .
H8A H 0.1180 1.1420 0.4772 0.082 Uiso 1 calc GR
H8B H 0.1057 1.1965 0.5388 0.082 Uiso 1 calc GR
H8C H 0.1185 1.1347 0.5812 0.082 Uiso 1 calc GR
C9 C 0.2081(3) 1.2008(2) 0.3762(3) 0.0533(12) Uani 1 d .
H9A H 0.2227 1.1623 0.3574 0.080 Uiso 1 calc GR
H9B H 0.2258 1.2289 0.3335 0.080 Uiso 1 calc GR
H9C H 0.1533 1.2029 0.3808 0.080 Uiso 1 calc GR
C10 C 0.4461(2) 1.19227(16) 0.5445(3) 0.0305(9) Uani 1 d .
H10A H 0.4655 1.1686 0.5923 0.046 Uiso 1 calc GR
H10B H 0.4600 1.2323 0.5546 0.046 Uiso 1 calc GR
H10C H 0.4675 1.1793 0.4890 0.046 Uiso 1 calc GR
C11 C 0.3935(2) 1.08072(15) 0.5244(2) 0.0197(8) Uani 1 d .
C12 C 0.4187(2) 1.05529(16) 0.6021(3) 0.0270(9) Uani 1 d .
C13 C 0.4807(2) 1.01929(17) 0.5965(3) 0.0330(10) Uani 1 d .
H13 H 0.4994 1.0018 0.6480 0.040 Uiso 1 calc R
C14 C 0.5157(2) 1.00840(18) 0.5173(3) 0.0370(11) Uani 1 d .
H14 H 0.5594 0.9852 0.5154 0.044 Uiso 1 calc R
C15 C 0.4869(2) 1.03131(16) 0.4415(3) 0.0297(9) Uani 1 d .
H15 H 0.5098 1.0223 0.3872 0.036 Uiso 1 calc R
C16 C 0.4241(2) 1.06791(16) 0.4430(3) 0.0243(8) Uani 1 d .
C17 C 0.3922(2) 1.08957(17) 0.3565(2) 0.0321(9) Uani 1 d .
H17 H 0.3501 1.1164 0.3703 0.039 Uiso 1 calc R
C18 C 0.3592(2) 1.03881(18) 0.3034(3) 0.0410(10) Uani 1 d .
H18A H 0.3985 1.0104 0.2926 0.061 Uiso 1 calc GR
H18B H 0.3399 1.0529 0.2474 0.061 Uiso 1 calc GR
H18C H 0.3183 1.0211 0.3365 0.061 Uiso 1 calc GR
C19 C 0.4495(3) 1.1222(2) 0.3029(3) 0.0539(12) Uani 1 d .
H19A H 0.4682 1.1548 0.3368 0.081 Uiso 1 calc GR
H19B H 0.4259 1.1362 0.2491 0.081 Uiso 1 calc GR
H19C H 0.4913 1.0969 0.2881 0.081 Uiso 1 calc GR
C20 C 0.3809(2) 1.06388(17) 0.6906(2) 0.0297(9) Uani 1 d .
H20 H 0.3391 1.0919 0.6827 0.036 Uiso 1 calc R
C21 C 0.3465(2) 1.00655(16) 0.7228(3) 0.0367(10) Uani 1 d .
H21A H 0.3860 0.9775 0.7269 0.055 Uiso 1 calc GR
H21B H 0.3081 0.9938 0.6813 0.055 Uiso 1 calc GR
H21C H 0.3237 1.0122 0.7804 0.055 Uiso 1 calc GR
C22 C 0.4341(3) 1.08783(19) 0.7582(3) 0.0447(11) Uani 1 d .
H22A H 0.4067 1.0953 0.8125 0.067 Uiso 1 calc GR
H22B H 0.4559 1.1236 0.7365 0.067 Uiso 1 calc GR
H22C H 0.4742 1.0601 0.7693 0.067 Uiso 1 calc GR
B1 B 0.2249(2) 1.05193(19) 0.5107(3) 0.0282(10) Uani 1 d .
F4 F 0.27407(12) 0.67639(8) 0.47257(17) 0.0384(6) Uani 1 d .
F5 F 0.17462(14) 0.71798(13) 0.40509(15) 0.0425(6) Uani 1 d .
F6 F 0.18194(14) 0.71648(11) 0.55499(15) 0.0361(6) Uani 1 d .
N2 N 0.33539(17) 0.79248(12) 0.4762(2) 0.0300(7) Uani 1 d .
C23 C 0.2626(2) 0.78424(14) 0.4766(2) 0.0270(8) Uani 1 d .
C24 C 0.2183(2) 0.83939(18) 0.4804(4) 0.0503(13) Uani 1 d .
C25 C 0.2419(3) 0.8784(3) 0.4040(5) 0.0725(19) Uani 1 d .
H25 H 0.2233 0.9176 0.4185 0.087 Uiso 1 calc R
C26 C 0.3268(3) 0.8826(2) 0.3974(5) 0.0671(18) Uani 1 d .
H26A H 0.3442 0.8636 0.3433 0.081 Uiso 1 calc R
H26B H 0.3421 0.9233 0.3949 0.081 Uiso 1 calc R
C27 C 0.3621(2) 0.85415(16) 0.4761(4) 0.0571(15) Uani 1 d .
C28 C 0.3295(3) 0.8818(2) 0.5586(5) 0.0681(18) Uani 1 d .
H28A H 0.3399 0.9234 0.5580 0.082 Uiso 1 calc R
H28B H 0.3538 0.8652 0.6109 0.082 Uiso 1 calc R
C29 C 0.2441(3) 0.8718(2) 0.5635(5) 0.079(2) Uani 1 d .
H29A H 0.2177 0.9090 0.5676 0.095 Uiso 1 calc R
H29B H 0.2317 0.8491 0.6162 0.095 Uiso 1 calc R
C30 C 0.1323(2) 0.8306(2) 0.4823(5) 0.0721(19) Uani 1 d .
H30A H 0.1163 0.8115 0.4285 0.108 Uiso 1 calc GR
H30B H 0.1074 0.8679 0.4869 0.108 Uiso 1 calc GR
H30C H 0.1188 0.8070 0.5327 0.108 Uiso 1 calc GR
C31 C 0.2088(3) 0.8634(2) 0.3259(5) 0.0795(17) Uani 1 d .
H31A H 0.2219 0.8237 0.3115 0.119 Uiso 1 calc GR
H31B H 0.2267 0.8888 0.2796 0.119 Uiso 1 calc GR
H31C H 0.1542 0.8668 0.3312 0.119 Uiso 1 calc GR
C32 C 0.4477(2) 0.85855(17) 0.4754(5) 0.0675(17) Uani 1 d .
H32A H 0.4680 0.8398 0.5276 0.101 Uiso 1 calc GR
H32B H 0.4625 0.8989 0.4752 0.101 Uiso 1 calc GR
H32C H 0.4674 0.8397 0.4231 0.101 Uiso 1 calc GR
C33 C 0.3922(2) 0.74739(14) 0.4757(3) 0.0262(8) Uani 1 d .
C34 C 0.4208(2) 0.72821(18) 0.5574(3) 0.0315(9) Uani 1 d .
C35 C 0.4825(2) 0.69239(18) 0.5546(3) 0.0351(10) Uani 1 d .
H35 H 0.5033 0.6791 0.6080 0.042 Uiso 1 calc R
C36 C 0.5148(2) 0.67530(17) 0.4772(3) 0.0350(9) Uani 1 d .
H36 H 0.5590 0.6526 0.4776 0.042 Uiso 1 calc R
C37 C 0.4825(2) 0.69138(17) 0.3992(3) 0.0341(9) Uani 1 d .
H37 H 0.5030 0.6776 0.3459 0.041 Uiso 1 calc R
C38 C 0.4202(2) 0.72761(16) 0.3971(3) 0.0276(9) Uani 1 d .
C39 C 0.3839(3) 0.7407(2) 0.3082(3) 0.0425(11) Uani 1 d .
H39 H 0.3417 0.7681 0.3179 0.051 Uiso 1 calc R
C40 C 0.3521(3) 0.6866(2) 0.2682(3) 0.0483(12) Uani 1 d .
H40A H 0.3925 0.6586 0.2600 0.072 Uiso 1 calc GR
H40B H 0.3294 0.6956 0.2116 0.072 Uiso 1 calc GR
H40C H 0.3139 0.6705 0.3072 0.072 Uiso 1 calc GR
C41 C 0.4397(3) 0.7684(3) 0.2439(3) 0.0711(17) Uani 1 d .
H41A H 0.4554 0.8058 0.2665 0.107 Uiso 1 calc GR
H41B H 0.4155 0.7734 0.1869 0.107 Uiso 1 calc GR
H41C H 0.4837 0.7436 0.2374 0.107 Uiso 1 calc GR
C42 C 0.3853(3) 0.7432(2) 0.6440(3) 0.0435(11) Uani 1 d .
H42 H 0.3435 0.7707 0.6327 0.052 Uiso 1 calc R
C43 C 0.4419(3) 0.7724(3) 0.7059(4) 0.081(2) Uani 1 d .
H43A H 0.4855 0.7473 0.7142 0.121 Uiso 1 calc GR
H43B H 0.4180 0.7796 0.7625 0.121 Uiso 1 calc GR
H43C H 0.4583 0.8088 0.6804 0.121 Uiso 1 calc GR
C44 C 0.3517(3) 0.6894(2) 0.6870(3) 0.0581(14) Uani 1 d .
H44A H 0.3144 0.6724 0.6478 0.087 Uiso 1 calc GR
H44B H 0.3278 0.6999 0.7423 0.087 Uiso 1 calc GR
H44C H 0.3917 0.6615 0.6982 0.087 Uiso 1 calc GR
B2 B 0.2227(2) 0.72091(19) 0.4767(3) 0.0270(9) Uani 1 d .
F7 F 0.27568(12) 0.34339(9) 0.52328(18) 0.0424(7) Uani 1 d .
F8 F 0.18408(15) 0.37496(13) 0.43220(17) 0.0509(7) Uani 1 d .
F9 F 0.17511(14) 0.38939(11) 0.57951(16) 0.0397(6) Uani 1 d .
N3 N 0.33563(17) 0.45866(12) 0.4899(2) 0.0325(8) Uani 1 d .
C45 C 0.2631(2) 0.45026(15) 0.4959(3) 0.0338(9) Uani 1 d .
C46 C 0.2186(2) 0.50500(18) 0.4870(4) 0.0527(14) Uani 1 d .
C47 C 0.2434(3) 0.54745(19) 0.5560(5) 0.0694(18) Uani 1 d .
H47 H 0.2224 0.5854 0.5381 0.083 Uiso 1 calc R
C48 C 0.3293(3) 0.55372(19) 0.5535(4) 0.0596(15) Uani 1 d .
H48A H 0.3428 0.5947 0.5477 0.071 Uiso 1 calc R
H48B H 0.3511 0.5392 0.6087 0.071 Uiso 1 calc R
C49 C 0.3617(2) 0.52001(16) 0.4762(4) 0.0467(12) Uani 1 d .
C50 C 0.3246(2) 0.5409(2) 0.3927(4) 0.0558(14) Uani 1 d .
H50A H 0.3465 0.5205 0.3421 0.067 Uiso 1 calc R
H50B H 0.3348 0.5823 0.3853 0.067 Uiso 1 calc R
C51 C 0.2370(3) 0.5308(3) 0.3941(5) 0.082(2) Uani 1 d .
H51A H 0.2099 0.5673 0.3853 0.099 Uiso 1 calc R
H51B H 0.2220 0.5038 0.3475 0.099 Uiso 1 calc R
C52 C 0.1331(3) 0.4959(2) 0.4889(5) 0.076(2) Uani 1 d .
H52A H 0.1183 0.4715 0.4397 0.114 Uiso 1 calc GR
H52B H 0.1078 0.5330 0.4841 0.114 Uiso 1 calc GR
H52C H 0.1188 0.4775 0.5439 0.114 Uiso 1 calc GR
C53 C 0.2150(4) 0.5363(3) 0.6438(6) 0.104(2) Uani 1 d .
H53A H 0.1602 0.5396 0.6440 0.157 Uiso 1 calc GR
H53B H 0.2364 0.5642 0.6846 0.157 Uiso 1 calc GR
H53C H 0.2294 0.4975 0.6618 0.157 Uiso 1 calc GR
C54 C 0.4463(2) 0.52469(17) 0.4705(4) 0.0554(13) Uani 1 d .
H54A H 0.4685 0.5136 0.5265 0.083 Uiso 1 calc GR
H54B H 0.4602 0.5643 0.4568 0.083 Uiso 1 calc GR
H54C H 0.4648 0.4992 0.4244 0.083 Uiso 1 calc GR
C55 C 0.3930(2) 0.41349(15) 0.4943(3) 0.0280(8) Uani 1 d .
C56 C 0.4243(2) 0.40077(17) 0.5753(3) 0.0326(10) Uani 1 d .
C57 C 0.4858(2) 0.36433(18) 0.5766(3) 0.0374(10) Uani 1 d .
H57 H 0.5088 0.3554 0.6309 0.045 Uiso 1 calc R
C58 C 0.5144(2) 0.34073(17) 0.5005(3) 0.0391(10) Uani 1 d .
H58 H 0.5577 0.3171 0.5024 0.047 Uiso 1 calc R
C59 C 0.4796(2) 0.35179(17) 0.4223(3) 0.0338(10) Uani 1 d .
H59 H 0.4983 0.3343 0.3707 0.041 Uiso 1 calc R
C60 C 0.4170(2) 0.38825(17) 0.4162(3) 0.0323(10) Uani 1 d .
C61 C 0.3783(2) 0.39625(17) 0.3288(3) 0.0370(10) Uani 1 d .
H61 H 0.3362 0.4240 0.3369 0.044 Uiso 1 calc R
C62 C 0.3459(2) 0.34015(17) 0.2959(3) 0.0413(10) Uani 1 d .
H62A H 0.3238 0.3460 0.2380 0.062 Uiso 1 calc GR
H62B H 0.3071 0.3268 0.3364 0.062 Uiso 1 calc GR
H62C H 0.3858 0.3114 0.2921 0.062 Uiso 1 calc GR
C63 C 0.4328(3) 0.4211(2) 0.2599(3) 0.0563(13) Uani 1 d .
H63A H 0.4485 0.4596 0.2777 0.085 Uiso 1 calc GR
H63B H 0.4075 0.4232 0.2032 0.085 Uiso 1 calc GR
H63C H 0.4770 0.3963 0.2551 0.085 Uiso 1 calc GR
C64 C 0.3929(3) 0.42225(19) 0.6610(3) 0.0438(11) Uani 1 d .
H64 H 0.3513 0.4495 0.6472 0.053 Uiso 1 calc R
C65 C 0.4512(3) 0.4546(2) 0.7151(4) 0.0705(16) Uani 1 d .
H65A H 0.4921 0.4286 0.7309 0.106 Uiso 1 calc GR
H65B H 0.4276 0.4694 0.7683 0.106 Uiso 1 calc GR
H65C H 0.4711 0.4866 0.6808 0.106 Uiso 1 calc GR
C66 C 0.3597(3) 0.3732(2) 0.7142(3) 0.0525(12) Uani 1 d .
H66B H 0.3401 0.3880 0.7695 0.079 Uiso 1 calc GR
H66A H 0.3988 0.3447 0.7261 0.079 Uiso 1 calc GR
H66C H 0.3190 0.3552 0.6811 0.079 Uiso 1 calc GR
B3 B 0.2236(2) 0.3863(2) 0.5086(3) 0.0317(10) Uani 1 d .

loop_
_atom_site_aniso_label
_atom_site_aniso_U_11
_atom_site_aniso_U_22
_atom_site_aniso_U_33
_atom_site_aniso_U_23
_atom_site_aniso_U_13
_atom_site_aniso_U_12
F1 0.0319(14) 0.0213(11) 0.0896(19) -0.0041(12) -0.0067(12) -0.0021(10)
F2 0.0355(14) 0.0335(13) 0.0386(11) -0.0066(10) -0.0043(11) -0.0051(10)
F3 0.0400(15) 0.0697(19) 0.0384(13) 0.0053(13) 0.0004(11) -0.0267(13)
N1 0.0207(16) 0.0131(14) 0.0219(14) -0.0007(11) -0.0005(11) 0.0003(12)
C1 0.021(2) 0.0207(17) 0.0244(17) -0.0010(13) -0.0013(14) 0.0021(15)
C2 0.023(2) 0.033(2) 0.049(2) -0.0142(19) -0.0082(18) 0.0094(17)
C3 0.043(3) 0.025(2) 0.091(4) 0.008(2) -0.039(3) -0.004(2)
C4 0.043(3) 0.0169(18) 0.053(3) 0.0037(19) -0.021(2) -0.0003(17)
C5 0.026(2) 0.0156(17) 0.0362(18) -0.0011(15) -0.0080(16) 0.0007(15)
C6 0.035(2) 0.030(2) 0.043(2) -0.0186(18) -0.0063(18) 0.0038(18)
C7 0.029(2) 0.068(3) 0.063(3) -0.039(3) -0.001(2) 0.008(2)
C8 0.032(3) 0.052(3) 0.080(4) -0.027(3) -0.006(2) 0.011(2)
C9 0.050(3) 0.049(3) 0.061(3) 0.015(2) -0.018(2) 0.000(2)
C10 0.030(2) 0.0206(17) 0.0412(19) 0.0014(16) -0.0070(17) -0.0051(16)
C11 0.0145(19) 0.0130(16) 0.0315(19) -0.0001(13) -0.0001(14) -0.0005(14)
C12 0.028(2) 0.0155(18) 0.038(2) 0.0048(15) -0.0016(16) 0.0004(16)
C13 0.029(2) 0.028(2) 0.042(2) 0.0032(17) -0.0081(17) 0.0028(17)
C14 0.026(2) 0.027(2) 0.059(3) -0.0067(19) -0.002(2) 0.0043(18)
C15 0.022(2) 0.027(2) 0.0398(19) -0.0080(16) 0.0024(17) -0.0025(16)
C16 0.020(2) 0.0179(18) 0.0347(18) -0.0021(15) -0.0008(16) -0.0024(15)
C17 0.035(2) 0.030(2) 0.0311(19) -0.0005(16) 0.0004(17) -0.0018(17)
C18 0.036(2) 0.047(2) 0.040(2) -0.0177(19) -0.0064(18) 0.0012(19)
C19 0.052(3) 0.077(3) 0.032(2) 0.008(2) 0.003(2) -0.016(2)
C20 0.033(2) 0.0277(19) 0.0285(18) 0.0084(15) -0.0008(16) -0.0025(17)
C21 0.039(2) 0.031(2) 0.040(2) 0.0092(17) 0.0046(18) -0.0067(18)
C22 0.055(3) 0.044(2) 0.035(2) 0.0019(19) -0.004(2) -0.011(2)
B1 0.021(2) 0.026(2) 0.038(2) 0.0005(18) -0.0036(18) -0.0083(18)
F4 0.0335(13) 0.0187(10) 0.0631(14) 0.0002(11) 0.0074(11) -0.0039(8)
F5 0.0379(14) 0.0587(16) 0.0309(11) -0.0028(11) -0.0081(10) -0.0120(11)
F6 0.0320(14) 0.0464(14) 0.0300(11) 0.0034(11) 0.0043(10) -0.0100(11)
N2 0.0215(16) 0.0165(14) 0.0519(18) 0.0011(15) 0.0015(14) -0.0004(12)
C23 0.024(2) 0.0239(16) 0.0332(17) 0.0025(16) -0.0014(16) 0.0018(14)
C24 0.021(2) 0.031(2) 0.099(4) 0.017(3) 0.007(2) 0.0068(17)
C25 0.044(3) 0.062(3) 0.112(5) 0.054(4) -0.004(3) 0.001(3)
C26 0.035(2) 0.022(2) 0.144(5) 0.031(3) 0.019(3) 0.0007(18)
C27 0.029(2) 0.0115(18) 0.131(5) 0.001(3) 0.010(3) -0.0024(16)
C28 0.049(3) 0.021(2) 0.134(5) -0.022(3) 0.012(3) 0.000(2)
C29 0.047(3) 0.044(3) 0.145(6) -0.054(4) 0.020(4) -0.004(3)
C30 0.022(2) 0.057(3) 0.137(6) 0.029(4) 0.012(3) 0.014(2)
C31 0.084(4) 0.054(3) 0.100(5) 0.007(3) 0.027(4) -0.010(3)
C32 0.035(2) 0.0190(19) 0.149(5) -0.007(3) 0.011(3) -0.0101(18)
C33 0.0197(18) 0.0162(16) 0.0425(19) -0.0007(16) -0.0026(17) -0.0025(14)
C34 0.027(2) 0.031(2) 0.037(2) -0.0095(18) -0.0064(17) -0.0023(17)
C35 0.027(2) 0.036(2) 0.042(2) 0.0014(18) -0.0162(18) 0.0037(19)
C36 0.019(2) 0.027(2) 0.059(2) -0.006(2) 0.0024(19) 0.0020(15)
C37 0.026(2) 0.027(2) 0.049(2) 0.0039(18) 0.0080(18) 0.0028(17)
C38 0.018(2) 0.0238(19) 0.041(2) 0.0083(17) 0.0072(16) -0.0024(15)
C39 0.037(2) 0.049(3) 0.042(2) 0.020(2) 0.0147(19) 0.013(2)
C40 0.044(3) 0.067(3) 0.034(2) 0.005(2) 0.0010(19) 0.003(2)
C41 0.062(3) 0.090(4) 0.061(3) 0.041(3) 0.021(3) 0.001(3)
C42 0.036(2) 0.056(3) 0.038(2) -0.023(2) -0.0164(18) 0.013(2)
C43 0.061(3) 0.112(5) 0.068(3) -0.058(3) -0.024(3) 0.017(3)
C44 0.061(3) 0.085(4) 0.028(2) -0.002(2) -0.004(2) 0.023(3)
B2 0.018(2) 0.033(2) 0.0302(19) 0.0035(18) 0.0023(18) -0.0035(16)
F7 0.0306(14) 0.0192(11) 0.0775(18) 0.0008(11) 0.0029(12) -0.0023(9)
F8 0.0402(16) 0.0637(19) 0.0486(14) 0.0053(13) -0.0079(12) -0.0229(13)
F9 0.0357(14) 0.0347(13) 0.0486(13) 0.0042(11) 0.0069(11) -0.0015(10)
N3 0.0211(16) 0.0146(13) 0.062(2) 0.0020(15) -0.0011(15) -0.0015(12)
C45 0.021(2) 0.0283(19) 0.052(2) 0.0006(18) -0.0001(18) 0.0026(16)
C46 0.026(2) 0.025(2) 0.107(4) 0.023(3) 0.007(2) 0.0072(17)
C47 0.049(3) 0.023(2) 0.136(5) -0.005(3) 0.040(3) 0.002(2)
C48 0.050(3) 0.017(2) 0.112(4) -0.004(3) 0.011(3) 0.0018(19)
C49 0.031(2) 0.0143(18) 0.095(3) 0.004(2) 0.007(2) -0.0038(16)
C50 0.035(2) 0.028(2) 0.104(4) 0.029(3) 0.008(3) 0.0027(18)
C51 0.063(4) 0.059(3) 0.125(5) 0.055(4) 0.032(4) 0.011(3)
C52 0.025(2) 0.051(3) 0.153(6) 0.050(4) 0.016(3) 0.013(2)
C53 0.104(5) 0.085(5) 0.125(6) -0.001(5) 0.028(5) -0.027(4)
C54 0.032(2) 0.024(2) 0.110(4) 0.002(3) 0.001(3) -0.0067(17)
C55 0.0181(19) 0.0164(17) 0.050(2) 0.0028(16) -0.0004(18) -0.0005(14)
C56 0.027(2) 0.023(2) 0.048(2) -0.0036(17) -0.0127(18) -0.0047(16)
C57 0.024(2) 0.031(2) 0.057(3) 0.0017(19) -0.0140(19) 0.0009(17)
C58 0.024(2) 0.024(2) 0.069(3) 0.009(2) -0.003(2) 0.0025(17)
C59 0.029(2) 0.0222(19) 0.050(2) 0.0034(17) 0.0095(18) 0.0029(17)
C60 0.023(2) 0.0227(19) 0.051(2) 0.0082(17) 0.0028(17) -0.0027(16)
C61 0.037(2) 0.029(2) 0.044(2) 0.0116(18) 0.0039(19) 0.0018(18)
C62 0.042(2) 0.039(2) 0.043(2) 0.0061(18) 0.0017(19) -0.0032(19)
C63 0.057(3) 0.055(3) 0.057(3) 0.015(2) 0.015(2) -0.011(2)
C64 0.040(2) 0.038(2) 0.053(3) -0.008(2) -0.015(2) 0.0036(19)
C65 0.069(4) 0.067(3) 0.076(4) -0.030(3) -0.023(3) -0.013(3)
C66 0.057(3) 0.054(3) 0.047(3) -0.011(2) -0.009(2) 0.001(2)
B3 0.021(2) 0.028(2) 0.046(2) 0.002(2) -0.003(2) -0.0050(19)

loop_
_atom_type_symbol
_atom_type_description
_atom_type_scat_dispersion_real
_atom_type_scat_dispersion_imag
_atom_type_scat_source
C C 0.0033 0.0016 'International Tables Vol C Tables 4.2.6.8 and 6.1.1.4'
H H 0.0000 0.0000 'International Tables Vol C Tables 4.2.6.8 and 6.1.1.4'
B B 0.0013 0.0007 'International Tables Vol C Tables 4.2.6.8 and 6.1.1.4'
F F 0.0171 0.0103 'International Tables Vol C Tables 4.2.6.8 and 6.1.1.4'
N N 0.0061 0.0033 'International Tables Vol C Tables 4.2.6.8 and 6.1.1.4'

loop_
_geom_angle_atom_site_label_1
_geom_angle_atom_site_label_2
_geom_angle_atom_site_label_3
_geom_angle
C1 N1 C5 117.6(3)
C1 N1 C11 124.9(3)
C11 N1 C5 117.5(3)
N1 C1 C2 113.1(3)
N1 C1 B1 124.8(3)
C2 C1 B1 122.1(3)
C1 C2 C3 108.3(3)
C1 C2 C7 103.8(3)
C3 C2 C7 108.1(4)
C8 C2 C1 113.8(4)
C8 C2 C3 112.7(4)
C8 C2 C7 109.7(4)
C2 C3 H3 105.8
C2 C3 C4 110.6(4)
C4 C3 H3 105.8
C9 C3 C2 112.4(4)
C9 C3 H3 105.8
C9 C3 C4 115.6(5)
C3 C4 H4A 109.7
C3 C4 H4B 109.7
H4A C4 H4B 108.2
C5 C4 C3 109.8(4)
C5 C4 H4A 109.7
C5 C4 H4B 109.7
N1 C5 C6 106.1(3)
C4 C5 N1 105.4(3)
C4 C5 C6 108.9(3)
C10 C5 N1 112.4(3)
C10 C5 C4 111.9(3)
C10 C5 C6 111.8(3)
C5 C6 H6A 109.7
C5 C6 H6B 109.7
H6A C6 H6B 108.2
C7 C6 C5 110.0(3)
C7 C6 H6A 109.7
C7 C6 H6B 109.7
C2 C7 H7A 109.5
C2 C7 H7B 109.5
C6 C7 C2 110.6(4)
C6 C7 H7A 109.5
C6 C7 H7B 109.5
H7A C7 H7B 108.1
C2 C8 H8A 109.5
C2 C8 H8B 109.5
C2 C8 H8C 109.5
H8A C8 H8B 109.5
H8A C8 H8C 109.5
H8B C8 H8C 109.5
C3 C9 H9A 109.5
C3 C9 H9B 109.5
C3 C9 H9C 109.5
H9A C9 H9B 109.5
H9A C9 H9C 109.5
H9B C9 H9C 109.5
C5 C10 H10A 109.5
C5 C10 H10B 109.5
C5 C10 H10C 109.5
H10A C10 H10B 109.5
H10A C10 H10C 109.5
H10B C10 H10C 109.5
C12 C11 N1 118.8(3)
C16 C11 N1 118.4(3)
C16 C11 C12 122.8(3)
C11 C12 C20 123.7(3)
C13 C12 C11 117.3(4)
C13 C12 C20 119.0(3)
C12 C13 H13 119.3
C14 C13 C12 121.5(4)
C14 C13 H13 119.3
C13 C14 H14 120.1
C15 C14 C13 119.9(4)
C15 C14 H14 120.1
C14 C15 H15 119.4
C14 C15 C16 121.2(4)
C16 C15 H15 119.4
C11 C16 C15 117.1(4)
C11 C16 C17 123.9(3)
C15 C16 C17 118.9(4)
C16 C17 H17 107.7
C16 C17 C18 110.0(3)
C18 C17 H17 107.7
C19 C17 C16 112.6(4)
C19 C17 H17 107.7
C19 C17 C18 110.9(3)
C17 C18 H18A 109.5
C17 C18 H18B 109.5
C17 C18 H18C 109.5
H18A C18 H18B 109.5
H18A C18 H18C 109.5
H18B C18 H18C 109.5
C17 C19 H19A 109.5
C17 C19 H19B 109.5
C17 C19 H19C 109.5
H19A C19 H19B 109.5
H19A C19 H19C 109.5
H19B C19 H19C 109.5
C12 C20 H20 108.0
C12 C20 C21 110.0(3)
C21 C20 H20 108.0
C22 C20 C12 112.3(3)
C22 C20 H20 108.0
C22 C20 C21 110.5(3)
C20 C21 H21A 109.5
C20 C21 H21B 109.5
C20 C21 H21C 109.5
H21A C21 H21B 109.5
H21A C21 H21C 109.5
H21B C21 H21C 109.5
C20 C22 H22A 109.5
C20 C22 H22B 109.5
C20 C22 H22C 109.5
H22A C22 H22B 109.5
H22A C22 H22C 109.5
H22B C22 H22C 109.5
F1 B1 F2 110.1(4)
F1 B1 F3 109.6(4)
F1 B1 C1 112.3(3)
F2 B1 F3 109.6(3)
F2 B1 C1 108.1(3)
F3 B1 C1 107.0(3)
C23 N2 C27 116.7(3)
C23 N2 C33 125.5(3)
C33 N2 C27 117.8(3)
N2 C23 C24 113.1(3)
N2 C23 B2 124.1(3)
C24 C23 B2 122.8(3)
C23 C24 C25 109.4(4)
C23 C24 C29 107.1(4)
C23 C24 C30 113.9(4)
C25 C24 C29 104.7(4)
C25 C24 C30 111.3(4)
C30 C24 C29 110.0(5)
C24 C25 H25 106.5
C26 C25 C24 111.1(4)
C26 C25 H25 106.5
C31 C25 C24 113.0(5)
C31 C25 H25 106.5
C31 C25 C26 112.7(6)
C25 C26 H26A 109.8
C25 C26 H26B 109.8
H26A C26 H26B 108.2
C27 C26 C25 109.4(4)
C27 C26 H26A 109.8
C27 C26 H26B 109.8
N2 C27 C28 106.3(4)
N2 C27 C32 112.1(3)
C26 C27 N2 106.7(4)
C26 C27 C28 108.3(4)
C26 C27 C32 112.3(5)
C32 C27 C28 110.9(5)
C27 C28 H28A 109.5
C27 C28 H28B 109.5
C27 C28 C29 110.6(5)
H28A C28 H28B 108.1
C29 C28 H28A 109.5
C29 C28 H28B 109.5
C24 C29 H29A 109.9
C24 C29 H29B 109.9
C28 C29 C24 109.0(5)
C28 C29 H29A 109.9
C28 C29 H29B 109.9
H29A C29 H29B 108.3
C24 C30 H30A 109.5
C24 C30 H30B 109.5
C24 C30 H30C 109.5
H30A C30 H30B 109.5
H30A C30 H30C 109.5
H30B C30 H30C 109.5
C25 C31 H31A 109.5
C25 C31 H31B 109.5
C25 C31 H31C 109.5
H31A C31 H31B 109.5
H31A C31 H31C 109.5
H31B C31 H31C 109.5
C27 C32 H32A 109.5
C27 C32 H32B 109.5
C27 C32 H32C 109.5
H32A C32 H32B 109.5
H32A C32 H32C 109.5
H32B C32 H32C 109.5
C34 C33 N2 118.1(3)
C38 C33 N2 119.7(3)
C38 C33 C34 122.0(3)
C33 C34 C42 123.3(3)
C35 C34 C33 116.6(4)
C35 C34 C42 120.1(4)
C34 C35 H35 118.8
C36 C35 C34 122.4(4)
C36 C35 H35 118.8
C35 C36 H36 120.3
C35 C36 C37 119.4(3)
C37 C36 H36 120.3
C36 C37 H37 119.4
C36 C37 C38 121.1(4)
C38 C37 H37 119.4
C33 C38 C37 118.0(4)
C33 C38 C39 123.5(3)
C37 C38 C39 118.4(4)
C38 C39 H39 108.2
C38 C39 C41 112.1(4)
C40 C39 C38 110.5(3)
C40 C39 H39 108.2
C40 C39 C41 109.5(4)
C41 C39 H39 108.2
C39 C40 H40A 109.5
C39 C40 H40B 109.5
C39 C40 H40C 109.5
H40A C40 H40B 109.5
H40A C40 H40C 109.5
H40B C40 H40C 109.5
C39 C41 H41A 109.5
C39 C41 H41B 109.5
C39 C41 H41C 109.5
H41A C41 H41B 109.5
H41A C41 H41C 109.5
H41B C41 H41C 109.5
C34 C42 H42 108.0
C34 C42 C43 111.5(4)
C34 C42 C44 110.4(4)
C43 C42 H42 108.0
C44 C42 H42 108.0
C44 C42 C43 110.7(4)
C42 C43 H43A 109.5
C42 C43 H43B 109.5
C42 C43 H43C 109.5
H43A C43 H43B 109.5
H43A C43 H43C 109.5
H43B C43 H43C 109.5
C42 C44 H44A 109.5
C42 C44 H44B 109.5
C42 C44 H44C 109.5
H44A C44 H44B 109.5
H44A C44 H44C 109.5
H44B C44 H44C 109.5
F4 B2 F5 109.5(3)
F4 B2 F6 109.0(3)
F4 B2 C23 112.9(3)
F5 B2 F6 110.4(3)
F5 B2 C23 108.1(3)
F6 B2 C23 106.9(3)
C45 N3 C49 116.9(3)
C45 N3 C55 125.1(3)
C55 N3 C49 118.0(3)
N3 C45 C46 112.6(3)
N3 C45 B3 124.1(3)
C46 C45 B3 123.3(3)
C45 C46 C47 109.8(4)
C45 C46 C51 107.2(4)
C45 C46 C52 113.7(3)
C47 C46 C51 108.5(4)
C47 C46 C52 111.4(5)
C52 C46 C51 105.9(5)
C46 C47 H47 106.3
C46 C47 C48 109.5(4)
C48 C47 H47 106.3
C53 C47 C46 115.1(5)
C53 C47 H47 106.3
C53 C47 C48 112.6(7)
C47 C48 H48A 109.6
C47 C48 H48B 109.6
H48A C48 H48B 108.1
C49 C48 C47 110.2(5)
C49 C48 H48A 109.6
C49 C48 H48B 109.6
N3 C49 C48 105.2(4)
C50 C49 N3 106.6(4)
C50 C49 C48 108.6(4)
C54 C49 N3 112.4(3)
C54 C49 C48 112.5(4)
C54 C49 C50 111.2(4)
C49 C50 H50A 109.3
C49 C50 H50B 109.3
C49 C50 C51 111.7(4)
H50A C50 H50B 107.9
C51 C50 H50A 109.3
C51 C50 H50B 109.3
C46 C51 C50 105.9(5)
C46 C51 H51A 110.6
C46 C51 H51B 110.6
C50 C51 H51A 110.5
C50 C51 H51B 110.6
H51A C51 H51B 108.7
C46 C52 H52A 109.5
C46 C52 H52B 109.5
C46 C52 H52C 109.5
H52A C52 H52B 109.5
H52A C52 H52C 109.5
H52B C52 H52C 109.5
C47 C53 H53A 109.5
C47 C53 H53B 109.5
C47 C53 H53C 109.5
H53A C53 H53B 109.5
H53A C53 H53C 109.5
H53B C53 H53C 109.5
C49 C54 H54A 109.5
C49 C54 H54B 109.5
C49 C54 H54C 109.5
H54A C54 H54B 109.5
H54A C54 H54C 109.5
H54B C54 H54C 109.5
C56 C55 N3 118.2(4)
C56 C55 C60 123.3(3)
C60 C55 N3 118.4(3)
C55 C56 C64 123.6(4)
C57 C56 C55 117.4(4)
C57 C56 C64 118.9(4)
C56 C57 H57 119.3
C58 C57 C56 121.5(4)
C58 C57 H57 119.3
C57 C58 H58 120.3
C59 C58 C57 119.4(4)
C59 C58 H58 120.3
C58 C59 H59 119.0
C58 C59 C60 122.1(4)
C60 C59 H59 119.0
C55 C60 C59 116.1(4)
C55 C60 C61 124.2(4)
C59 C60 C61 119.6(4)
C60 C61 H61 108.3
C60 C61 C62 111.1(3)
C60 C61 C63 111.2(4)
C62 C61 H61 108.3
C62 C61 C63 109.7(4)
C63 C61 H61 108.3
C61 C62 H62A 109.5
C61 C62 H62B 109.5
C61 C62 H62C 109.5
H62A C62 H62B 109.5
H62A C62 H62C 109.5
H62B C62 H62C 109.5
C61 C63 H63A 109.5
C61 C63 H63B 109.5
C61 C63 H63C 109.5
H63A C63 H63B 109.5
H63A C63 H63C 109.5
H63B C63 H63C 109.5
C56 C64 H64 107.7
C56 C64 C65 112.4(4)
C56 C64 C66 111.0(4)
C65 C64 H64 107.7
C66 C64 H64 107.7
C66 C64 C65 110.2(4)
C64 C65 H65A 109.5
C64 C65 H65B 109.5
C64 C65 H65C 109.5
H65A C65 H65B 109.5
H65A C65 H65C 109.5
H65B C65 H65C 109.5
C64 C66 H66B 109.5
C64 C66 H66A 109.5
C64 C66 H66C 109.5
H66B C66 H66A 109.5
H66B C66 H66C 109.5
H66A C66 H66C 109.5
F7 B3 F8 109.7(4)
F7 B3 F9 109.1(4)
F7 B3 C45 112.7(3)
F8 B3 C45 106.7(3)
F9 B3 F8 110.5(3)
F9 B3 C45 108.0(3)

loop_
_geom_bond_atom_site_label_1
_geom_bond_atom_site_label_2
_geom_bond_distance
F1 B1 1.378(5)
F2 B1 1.388(5)
F3 B1 1.407(5)
N1 C1 1.298(5)
N1 C5 1.531(4)
N1 C11 1.467(5)
C1 C2 1.536(5)
C1 B1 1.660(5)
C2 C3 1.538(7)
C2 C7 1.562(6)
C2 C8 1.532(6)
C3 H3 1.0000
C3 C4 1.545(6)
C3 C9 1.491(7)
C4 H4A 0.9900
C4 H4B 0.9900
C4 C5 1.529(5)
C5 C6 1.536(6)
C5 C10 1.515(5)
C6 H6A 0.9900
C6 H6B 0.9900
C6 C7 1.529(6)
C7 H7A 0.9900
C7 H7B 0.9900
C8 H8A 0.9800
C8 H8B 0.9800
C8 H8C 0.9800
C9 H9A 0.9800
C9 H9B 0.9800
C9 H9C 0.9800
C10 H10A 0.9800
C10 H10B 0.9800
C10 H10C 0.9800
C11 C12 1.403(5)
C11 C16 1.394(5)
C12 C13 1.391(6)
C12 C20 1.527(5)
C13 H13 0.9500
C13 C14 1.387(6)
C14 H14 0.9500
C14 C15 1.378(6)
C15 H15 0.9500
C15 C16 1.409(5)
C16 C17 1.528(5)
C17 H17 1.0000
C17 C18 1.554(5)
C17 C19 1.516(6)
C18 H18A 0.9800
C18 H18B 0.9800
C18 H18C 0.9800
C19 H19A 0.9800
C19 H19B 0.9800
C19 H19C 0.9800
C20 H20 1.0000
C20 C21 1.554(5)
C20 C22 1.511(6)
C21 H21A 0.9800
C21 H21B 0.9800
C21 H21C 0.9800
C22 H22A 0.9800
C22 H22B 0.9800
C22 H22C 0.9800
F4 B2 1.387(5)
F5 B2 1.394(5)
F6 B2 1.406(5)
N2 C23 1.313(5)
N2 C27 1.517(5)
N2 C33 1.462(5)
C23 C24 1.512(5)
C23 B2 1.642(6)
C24 C25 1.540(7)
C24 C29 1.552(8)
C24 C30 1.548(6)
C25 H25 1.0000
C25 C26 1.522(7)
C25 C31 1.378(9)
C26 H26A 0.9900
C26 H26B 0.9900
C26 C27 1.513(8)
C27 C28 1.532(8)
C27 C32 1.530(6)
C28 H28A 0.9900
C28 H28B 0.9900
C28 C29 1.543(7)
C29 H29A 0.9900
C29 H29B 0.9900
C30 H30A 0.9800
C30 H30B 0.9800
C30 H30C 0.9800
C31 H31A 0.9800
C31 H31B 0.9800
C31 H31C 0.9800
C32 H32A 0.9800
C32 H32B 0.9800
C32 H32C 0.9800
C33 C34 1.423(6)
C33 C38 1.383(5)
C34 C35 1.383(6)
C34 C42 1.511(6)
C35 H35 0.9500
C35 C36 1.377(6)
C36 H36 0.9500
C36 C37 1.378(6)
C37 H37 0.9500
C37 C38 1.398(5)
C38 C39 1.538(6)
C39 H39 1.0000
C39 C40 1.515(6)
C39 C41 1.543(6)
C40 H40A 0.9800
C40 H40B 0.9800
C40 H40C 0.9800
C41 H41A 0.9800
C41 H41B 0.9800
C41 H41C 0.9800
C42 H42 1.0000
C42 C43 1.544(6)
C42 C44 1.540(7)
C43 H43A 0.9800
C43 H43B 0.9800
C43 H43C 0.9800
C44 H44A 0.9800
C44 H44B 0.9800
C44 H44C 0.9800
F7 B3 1.386(5)
F8 B3 1.391(5)
F9 B3 1.390(5)
N3 C45 1.312(5)
N3 C49 1.521(5)
N3 C55 1.471(5)
C45 C46 1.511(5)
C45 B3 1.663(6)
C46 C47 1.514(8)
C46 C51 1.579(8)
C46 C52 1.541(6)
C47 H47 1.0000
C47 C48 1.541(8)
C47 C53 1.460(10)
C48 H48A 0.9900
C48 H48B 0.9900
C48 C49 1.534(7)
C49 C50 1.521(7)
C49 C54 1.515(6)
C50 H50A 0.9900
C50 H50B 0.9900
C50 C51 1.581(7)
C51 H51A 0.9900
C51 H51B 0.9900
C52 H52A 0.9800
C52 H52B 0.9800
C52 H52C 0.9800
C53 H53A 0.9800
C53 H53B 0.9800
C53 H53C 0.9800
C54 H54A 0.9800
C54 H54B 0.9800
C54 H54C 0.9800
C55 C56 1.393(6)
C55 C60 1.400(6)
C56 C57 1.388(6)
C56 C64 1.512(6)
C57 H57 0.9500
C57 C58 1.387(6)
C58 H58 0.9500
C58 C59 1.374(6)
C59 H59 0.9500
C59 C60 1.407(6)
C60 C61 1.516(6)
C61 H61 1.0000
C61 C62 1.519(6)
C61 C63 1.548(6)
C62 H62A 0.9800
C62 H62B 0.9800
C62 H62C 0.9800
C63 H63A 0.9800
C63 H63B 0.9800
C63 H63C 0.9800
C64 H64 1.0000
C64 C65 1.530(6)
C64 C66 1.526(7)
C65 H65A 0.9800
C65 H65B 0.9800
C65 H65C 0.9800
C66 H66B 0.9800
C66 H66A 0.9800
C66 H66C 0.9800
